data_9001293
loop_
_publ_author_name
'Groat, L. A.'
'Raudsepp, M.'
'Hawthorne, F. C.'
'Ercit, T. S.'
'Sherriff, B. L.'
'Hartman, J. S.'

_publ_section_title
;
 The amblygonite-montebrasite series: Characterization by single-crystal
 structure refinement, infrared spectroscopy and multinuclear MAS-NMR
 spectroscopy
 sample A-1
;
_journal_name_full 'American Mineralogist'
_journal_page_first 992
_journal_page_last 1008
_journal_volume 75
_journal_year 1990
_chemical_formula_sum 'Al F0.433 H0.567 Li O4.567 P'
_chemical_name_mineral Montebrasite
_space_group_IT_number 2
_symmetry_space_group_name_Hall '-P 1 (1/2*x+1/2*y,1/2*x-1/2*y,-z)'
_symmetry_space_group_name_H-M 'C -1'
_cell_angle_alpha 90.94
_cell_angle_beta 117.75
_cell_angle_gamma 91.36
_cell_formula_units_Z 4
_cell_length_a 6.6837
_cell_length_b 7.7080
_cell_length_c 6.9671
_cell_volume 317.407
_database_code_amcsd 0001323
_exptl_crystal_density_diffrn 3.071
_cod_original_formula_sum 'P Al O4.567 (F.433 Li) H.567'
_cod_database_code 9001293

loop_
_space_group_symop_operation_xyz
x,y,z
1/2+x,1/2+y,z
-x,-y,-z
1/2-x,1/2-y,-z

loop_
_atom_site_label
_atom_site_fract_x
_atom_site_fract_y
_atom_site_fract_z
_atom_site_occupancy
_atom_site_U_iso_or_equiv
_atom_site_type_symbol
_atom_site_attached_hydrogens
P -0.01496 0.34095 0.26173 1.00000 0.00590 P 0
Al1 0.00000 0.00000 0.00000 1.00000 0.00600 Al 0
Al2 0.00000 0.00000 0.50000 1.00000 0.00580 Al 0
O1 -0.31630 0.01610 -0.15230 1.00000 0.00870 O 0
O2 0.29810 0.05940 0.58090 1.00000 0.00900 O 0
O3 0.10010 -0.22240 -0.38680 1.00000 0.00800 O 0
O4 0.02590 0.23400 0.09800 1.00000 0.01020 O 0
O-H 0.03460 0.08590 -0.23290 0.56700 0.00930 O 1
F 0.03460 0.08590 -0.23290 0.43300 0.00930 F 0
Li1 0.08000 -0.32000 0.28000 0.50000 0.02770 Li 0
Li2 0.05000 -0.32000 0.31000 0.50000 0.02770 Li 0

loop_
_cod_changelog_entry_id
_cod_changelog_entry_author
_cod_changelog_entry_date
_cod_changelog_entry_text
1
;cod-tools version 3.8.0
Id: cif_guess_AMCSD_atom_types 9574 2023-05-10 09:00:05Z saulius
;
2023-05-10T18:47:14+03:00
;Derived atom types and hydrogen counts
from atom names that follow the AMCSD naming convention
(Wat == water, O-H == hydroxyl).
;

loop_
_cod_related_entry_id
_cod_related_entry_database
_cod_related_entry_code
1 AMCSD 0001323
